data_1554067
loop_
_publ_author_name
'Salzillo, Tommaso'
'Della Valle, Raffaele Guido'
'Venuti, Elisabetta'
'Brillante, Aldo'
'Siegrist, Theo'
'Masino, Matteo'
'Mezzadri, Francesco'
'Girlando, Alberto'

_publ_section_title
;
 Two New Polymorphs of the Organic Semiconductor 9,10-Diphenylanthracene:
 Raman and X-ray Analysis
;
_journal_issue 3
_journal_name_full 'The Journal of Physical Chemistry C'
_journal_page_first 1831
_journal_paper_doi 10.1021/acs.jpcc.5b11115
_journal_volume 120
_journal_year 2016
_chemical_compound_source 9,10-Diphenilanthracene
_chemical_formula_moiety 'C26 H18'
_chemical_formula_sum 'C26 H18'
_chemical_formula_weight 330.43
_space_group_IT_number 14
_space_group_name_Hall '-P 2yab'
_space_group_name_H-M_alt 'P 1 21/a 1'
_symmetry_cell_setting monoclinic
_symmetry_space_group_name_H-M 'P 1 21/a 1'
_atom_sites_solution_hydrogens geom
_atom_sites_solution_primary direct
_audit_creation_date 06-08-29
_audit_creation_method CRYSTALS_ver_12.84
_cell_angle_alpha 90
_cell_angle_beta 112.802(9)
_cell_angle_gamma 90
_cell_formula_units_Z 4
_cell_length_a 9.4528(9)
_cell_length_b 20.3370(19)
_cell_length_c 10.0264(9)
_cell_measurement_reflns_used 0
_cell_measurement_temperature 200
_cell_measurement_theta_max 0
_cell_measurement_theta_min 0
_cell_volume 1776.9(3)
_computing_cell_refinement 'USER DEFINED CELL REFINEMENT'
_computing_data_collection 'USER DEFINED DATA COLLECTION'
_computing_data_reduction 'USER DEFINED DATA REDUCTION'
_computing_molecular_graphics 'CAMERON (Watkin et al., 1996)'
_computing_publication_material 'CRYSTALS (Betteridge et al., 2003)'
_computing_structure_refinement 'CRYSTALS (Betteridge et al., 2003)'
_computing_structure_solution 'USER DEFINED STRUCTURE SOLUTION'
_diffrn_ambient_temperature 293
_diffrn_measured_fraction_theta_full 0.998
_diffrn_measured_fraction_theta_max 0.945
_diffrn_measurement_device_type Unknown
_diffrn_measurement_method \w/2\q
_diffrn_radiation_monochromator graphite
_diffrn_radiation_type 'Mo K\a'
_diffrn_radiation_wavelength 0.71073
_diffrn_reflns_av_R_equivalents 0.066
_diffrn_reflns_limit_h_max 13
_diffrn_reflns_limit_h_min -13
_diffrn_reflns_limit_k_max 29
_diffrn_reflns_limit_k_min -28
_diffrn_reflns_limit_l_max 14
_diffrn_reflns_limit_l_min -14
_diffrn_reflns_number 42836
_diffrn_reflns_theta_full 29.214
_diffrn_reflns_theta_max 30.751
_diffrn_reflns_theta_min 2.979
_diffrn_standards_number 0
_exptl_absorpt_coefficient_mu 0.070
_exptl_absorpt_correction_T_max 1.0000
_exptl_absorpt_correction_T_min 1.0000
_exptl_absorpt_correction_type none
_exptl_crystal_density_diffrn 1.235
_exptl_crystal_F_000 696
_refine_diff_density_max 0.24
_refine_diff_density_min -0.19
_refine_ls_extinction_method None
_refine_ls_goodness_of_fit_ref 0.8308
_refine_ls_hydrogen_treatment constr
_refine_ls_matrix_type full
_refine_ls_number_parameters 235
_refine_ls_number_reflns 2368
_refine_ls_number_restraints 0
_refine_ls_R_factor_all 0.1177
_refine_ls_R_factor_gt 0.0472
_refine_ls_shift/su_max 0.000107
_refine_ls_structure_factor_coef Fsqd
_refine_ls_weighting_details
;
 Method, part 1, Chebychev polynomial, (Watkin, 1994, Prince, 1982) 
 [weight] = 1.0/[A~0~*T~0~(x)+A~1~*T~1~(x) ... +A~n-1~]*T~n-1~(x)] 
 where A~i~ are the Chebychev coefficients listed below and x= Fcalc/Fmax 
 Method = Robust Weighting (Prince, 1982) 
 W = [weight] * [1-(deltaF/6*sigmaF)^2^]^2^ 
 A~i~ are: 
 151. 111. 115. 16.9 
;
_refine_ls_weighting_scheme calc
_refine_ls_wR_factor_all 0.0777
_refine_ls_wR_factor_gt 0.0704
_refine_ls_wR_factor_ref 0.0704
_reflns_limit_h_max 12
_reflns_limit_h_min -13
_reflns_limit_k_max 29
_reflns_limit_k_min 0
_reflns_limit_l_max 14
_reflns_limit_l_min 0
_reflns_number_gt 2368
_reflns_number_total 5253
_reflns_threshold_expression I>0.5\s(I)
_oxford_diffrn_Wilson_B_factor 0.00
_oxford_diffrn_Wilson_scale 0.00
_oxford_refine_ls_scale 1.922(8)
_oxford_structure_analysis_title CRYSTALS_cif
_cod_data_source_file jp5b11115_si_002.cif
_cod_data_source_block CRYSTALS_cif
_cod_depositor_comments
;
The following automatic conversions were performed:

data item '_symmetry_cell_setting' value 'Monoclinic' was changed to
'monoclinic' in accordance with the
/home/saulius/struct/COD-crude-data/automatic-downloads/DataCite-retrospective/ACS/depositions/lib/dictionaries/cif_core.dic
dictionary named 'cif_core.dic' version 2.4.2 last updated on
2011-04-26.

Automatic conversion script
Id: cif_fix_values 6909 2019-04-08 15:41:33Z antanas 
;
_cod_original_sg_symbol_H-M 'P 1 21/a 1 '
_cod_database_code 1554067

loop_
_symmetry_equiv_pos_as_xyz
x,y,z
-x,-y,-z
-x+1/2,y+1/2,-z
x+1/2,-y+1/2,z

loop_
_atom_site_label
_atom_site_type_symbol
_atom_site_fract_x
_atom_site_fract_y
_atom_site_fract_z
_atom_site_U_iso_or_equiv
_atom_site_occupancy
_atom_site_adp_type
_atom_site_refinement_flags_posn
C1 C -0.1208(2) -0.11314(10) -0.3997(2) 0.0331 1.0000 Uani .
C2 C -0.1588(2) -0.00574(10) -0.5320(2) 0.0310 1.0000 Uani .
C3 C 0.0992(3) -0.05078(10) -0.4215(2) 0.0312 1.0000 Uani .
C4 C -0.0587(3) -0.05591(10) -0.4536(2) 0.0313 1.0000 Uani .
C5 C -0.1317(3) -0.17574(11) -0.4590(3) 0.0423 1.0000 Uani .
C6 C -0.1140(3) 0.04933(10) -0.0593(2) 0.0359 1.0000 Uani .
C7 C 0.0264(3) 0.05409(10) -0.0758(2) 0.0366 1.0000 Uani .
C8 C 0.0613(3) 0.10905(12) -0.1474(2) 0.0422 1.0000 Uani .
C9 C 0.3579(3) -0.09457(11) -0.3059(3) 0.0427 1.0000 Uani .
C10 C -0.2306(3) -0.15555(12) -0.2363(3) 0.0453 1.0000 Uani .
C11 C -0.1704(3) -0.10407(11) -0.2879(2) 0.0382 1.0000 Uani .
C12 C 0.2051(3) -0.10018(11) -0.3405(2) 0.0385 1.0000 Uani .
C13 C -0.1420(3) -0.00435(10) 0.0160(2) 0.0360 1.0000 Uani .
C14 C -0.3213(3) -0.00969(11) -0.5721(2) 0.0371 1.0000 Uani .
C15 C -0.2325(3) 0.10170(11) -0.1224(2) 0.0382 1.0000 Uani .
C16 C -0.2843(3) -0.01270(12) 0.0321(3) 0.0446 1.0000 Uani .
C17 C -0.2422(3) -0.21741(12) -0.2972(3) 0.0500 1.0000 Uani .
C18 C -0.3170(3) 0.10530(12) -0.2702(3) 0.0452 1.0000 Uani .
C19 C 0.1988(3) 0.11495(12) -0.1582(3) 0.0472 1.0000 Uani .
C20 C -0.4172(3) 0.03850(11) -0.6501(2) 0.0408 1.0000 Uani .
C21 C -0.4250(3) 0.15460(12) -0.3284(3) 0.0520 1.0000 Uani .
C22 C -0.3124(3) -0.06606(12) 0.1000(3) 0.0485 1.0000 Uani .
C23 C -0.4504(3) 0.20086(13) -0.2407(3) 0.0563 1.0000 Uani .
C24 C -0.1922(3) -0.22749(12) -0.4078(3) 0.0499 1.0000 Uani .
C25 C -0.2590(4) 0.14911(13) -0.0355(3) 0.0606 1.0000 Uani .
C26 C -0.3672(4) 0.19813(14) -0.0942(3) 0.0702 1.0000 Uani .
H51 H -0.0961 -0.1829 -0.5366 0.0531 1.0000 Uiso R
H81 H -0.0149 0.1432 -0.1869 0.0537 1.0000 Uiso R
H91 H 0.4270 -0.1287 -0.2517 0.0529 1.0000 Uiso R
H101 H -0.2642 -0.1485 -0.1576 0.0560 1.0000 Uiso R
H111 H -0.1623 -0.0608 -0.2448 0.0475 1.0000 Uiso R
H121 H 0.1654 -0.1393 -0.3099 0.0481 1.0000 Uiso R
H141 H -0.3638 -0.0477 -0.5429 0.0458 1.0000 Uiso R
H161 H -0.3622 0.0203 -0.0064 0.0565 1.0000 Uiso R
H171 H -0.2850 -0.2532 -0.2631 0.0594 1.0000 Uiso R
H181 H -0.2997 0.0731 -0.3321 0.0542 1.0000 Uiso R
H191 H 0.2200 0.1528 -0.2063 0.0580 1.0000 Uiso R
H201 H -0.5263 0.0342 -0.6756 0.0512 1.0000 Uiso R
H211 H -0.4823 0.1561 -0.4314 0.0590 1.0000 Uiso R
H221 H -0.4101 -0.0708 0.1086 0.0617 1.0000 Uiso R
H231 H -0.5262 0.2346 -0.2808 0.0679 1.0000 Uiso R
H241 H -0.1991 -0.2710 -0.4502 0.0588 1.0000 Uiso R
H251 H -0.2005 0.1475 0.0663 0.0719 1.0000 Uiso R
H261 H -0.3834 0.2297 -0.0314 0.0817 1.0000 Uiso R

loop_
_atom_site_aniso_label
_atom_site_aniso_U_11
_atom_site_aniso_U_22
_atom_site_aniso_U_33
_atom_site_aniso_U_23
_atom_site_aniso_U_13
_atom_site_aniso_U_12
C1 0.0342(12) 0.0273(11) 0.0357(12) 0.0052(9) 0.0114(10) 0.0009(9)
C2 0.0350(12) 0.0255(10) 0.0333(11) -0.0017(9) 0.0141(9) 0.0003(9)
C3 0.0368(12) 0.0242(10) 0.0329(11) -0.0004(9) 0.0136(10) 0.0023(9)
C4 0.0391(13) 0.0226(10) 0.0342(12) -0.0010(9) 0.0164(10) -0.0010(9)
C5 0.0551(16) 0.0296(12) 0.0437(14) 0.0019(10) 0.0208(12) 0.0025(11)
C6 0.0424(13) 0.0285(11) 0.0322(11) -0.0043(9) 0.0095(10) 0.0022(10)
C7 0.0452(14) 0.0281(11) 0.0326(12) -0.0017(10) 0.0109(10) -0.0007(10)
C8 0.0486(15) 0.0341(12) 0.0407(13) 0.0043(11) 0.0139(12) 0.0030(11)
C9 0.0431(14) 0.0329(12) 0.0478(14) 0.0073(10) 0.0131(12) 0.0109(11)
C10 0.0506(15) 0.0460(14) 0.0423(14) 0.0047(11) 0.0213(12) -0.0057(12)
C11 0.0444(13) 0.0301(11) 0.0389(13) -0.0023(10) 0.0149(11) -0.0049(10)
C12 0.0443(14) 0.0274(11) 0.0426(13) 0.0036(10) 0.0156(11) 0.0037(10)
C13 0.0439(14) 0.0290(11) 0.0332(11) -0.0032(9) 0.0128(10) 0.0006(10)
C14 0.0399(13) 0.0321(12) 0.0407(12) -0.0011(10) 0.0171(11) -0.0019(10)
C15 0.0426(13) 0.0289(11) 0.0406(13) 0.0012(10) 0.0134(11) 0.0019(10)
C16 0.0462(15) 0.0405(13) 0.0455(14) 0.0000(11) 0.0160(12) 0.0057(11)
C17 0.0599(17) 0.0366(13) 0.0515(15) 0.0097(12) 0.0193(14) -0.0117(12)
C18 0.0500(15) 0.0360(12) 0.0427(14) -0.0036(11) 0.0105(12) 0.0014(11)
C19 0.0563(16) 0.0407(14) 0.0454(14) 0.0075(12) 0.0206(13) -0.0016(12)
C20 0.0339(13) 0.0419(13) 0.0458(14) -0.0016(11) 0.0145(11) 0.0028(11)
C21 0.0526(16) 0.0406(14) 0.0490(15) 0.0043(12) 0.0044(13) -0.0001(12)
C22 0.0470(15) 0.0494(15) 0.0520(15) 0.0021(13) 0.0226(13) -0.0014(12)
C23 0.0569(18) 0.0391(14) 0.0651(18) 0.0098(13) 0.0151(15) 0.0123(13)
C24 0.0687(19) 0.0264(11) 0.0506(15) 0.0005(11) 0.0188(14) -0.0060(12)
C25 0.086(2) 0.0495(16) 0.0397(15) 0.0012(13) 0.0169(15) 0.0235(15)
C26 0.102(3) 0.0492(17) 0.0573(18) -0.0017(14) 0.0285(18) 0.0295(17)

loop_
_atom_type_symbol
_atom_type_scat_dispersion_real
_atom_type_scat_dispersion_imag
_atom_type_scat_Cromer_Mann_a1
_atom_type_scat_Cromer_Mann_b1
_atom_type_scat_Cromer_Mann_a2
_atom_type_scat_Cromer_Mann_b2
_atom_type_scat_Cromer_Mann_a3
_atom_type_scat_Cromer_Mann_b3
_atom_type_scat_Cromer_Mann_a4
_atom_type_scat_Cromer_Mann_b4
_atom_type_scat_Cromer_Mann_c
_atom_type_scat_source
C 0.0033 0.0016 2.3100 20.8439 1.0200 10.2075 1.5886 0.5687 0.8650 51.6512 0.2156 'International Tables Vol C 4.2.6.8 and 6.1.1.4'
H 0.0000 0.0000 0.4930 10.5109 0.3229 26.1257 0.1402 3.1424 0.0408 57.7998 0.0030 'International Tables Vol C 4.2.6.8 and 6.1.1.4'

loop_
_geom_angle_atom_site_label_1
_geom_angle_site_symmetry_1
_geom_angle_atom_site_label_2
_geom_angle_atom_site_label_3
_geom_angle
_geom_angle_publ_flag
C4 . C1 C5 122.1(2) yes
C4 . C1 C11 119.50(19) yes
C5 . C1 C11 118.4(2) yes
C3 2_554 C2 C4 119.92(19) yes
C3 2_554 C2 C14 117.89(19) yes
C4 . C2 C14 122.2(2) yes
C2 2_554 C3 C4 120.13(19) yes
C2 2_554 C3 C12 118.1(2) yes
C4 . C3 C12 121.8(2) yes
C1 . C4 C2 119.58(19) yes
C1 . C4 C3 120.42(19) yes
C2 . C4 C3 119.96(19) yes
C1 . C5 C24 120.6(2) yes
C1 . C5 H51 119.2 no
C24 . C5 H51 120.2 no
C7 . C6 C13 120.0(2) yes
C7 . C6 C15 119.2(2) yes
C13 . C6 C15 120.8(2) yes
C13 2_555 C7 C6 120.2(2) yes
C13 2_555 C7 C8 118.1(2) yes
C6 . C7 C8 121.6(2) yes
C7 . C8 C19 121.7(2) yes
C7 . C8 H81 119.0 no
C19 . C8 H81 119.3 no
C20 2_554 C9 C12 120.1(2) yes
C20 2_554 C9 H91 119.5 no
C12 . C9 H91 120.4 no
C11 . C10 C17 119.8(2) yes
C11 . C10 H101 120.3 no
C17 . C10 H101 120.0 no
C10 . C11 C1 121.3(2) yes
C10 . C11 H111 119.4 no
C1 . C11 H111 119.3 no
C3 . C12 C9 122.0(2) yes
C3 . C12 H121 118.7 no
C9 . C12 H121 119.3 no
C7 2_555 C13 C6 119.8(2) yes
C7 2_555 C13 C16 117.8(2) yes
C6 . C13 C16 122.3(2) yes
C2 . C14 C20 121.7(2) yes
C2 . C14 H141 119.1 no
C20 . C14 H141 119.2 no
C6 . C15 C18 121.0(2) yes
C6 . C15 C25 121.2(2) yes
C18 . C15 C25 117.8(2) yes
C13 . C16 C22 121.8(2) yes
C13 . C16 H161 118.8 no
C22 . C16 H161 119.4 no
C10 . C17 C24 119.7(2) yes
C10 . C17 H171 120.4 no
C24 . C17 H171 119.9 no
C15 . C18 C21 120.8(2) yes
C15 . C18 H181 119.0 no
C21 . C18 H181 120.2 no
C22 2_555 C19 C8 120.3(2) yes
C22 2_555 C19 H191 119.5 no
C8 . C19 H191 120.1 no
C9 2_554 C20 C14 120.3(2) yes
C9 2_554 C20 H201 120.1 no
C14 . C20 H201 119.6 no
C18 . C21 C23 120.6(2) yes
C18 . C21 H211 119.3 no
C23 . C21 H211 120.1 no
C19 2_555 C22 C16 120.2(3) yes
C19 2_555 C22 H221 119.6 no
C16 . C22 H221 120.2 no
C21 . C23 C26 119.2(2) yes
C21 . C23 H231 120.7 no
C26 . C23 H231 120.1 no
C5 . C24 C17 120.3(2) yes
C5 . C24 H241 119.7 no
C17 . C24 H241 120.1 no
C15 . C25 C26 121.2(2) yes
C15 . C25 H251 118.5 no
C26 . C25 H251 120.4 no
C25 . C26 C23 120.4(3) yes
C25 . C26 H261 119.1 no
C23 . C26 H261 120.5 no

loop_
_geom_bond_atom_site_label_1
_geom_bond_atom_site_label_2
_geom_bond_site_symmetry_2
_geom_bond_distance
_geom_bond_publ_flag
C1 C4 . 1.496(3) yes
C1 C5 . 1.392(3) yes
C1 C11 . 1.384(3) yes
C2 C3 2_554 1.435(3) yes
C2 C4 . 1.406(3) yes
C2 C14 . 1.431(3) yes
C3 C4 . 1.404(3) yes
C3 C12 . 1.429(3) yes
C5 C24 . 1.388(3) yes
C5 H51 . 0.971 no
C6 C7 . 1.403(3) yes
C6 C13 . 1.410(3) yes
C6 C15 . 1.497(3) yes
C7 C13 2_555 1.439(3) yes
C7 C8 . 1.434(3) yes
C8 C19 . 1.351(3) yes
C8 H81 . 0.969 no
C9 C20 2_554 1.415(3) yes
C9 C12 . 1.353(3) yes
C9 H91 . 0.964 no
C10 C11 . 1.385(3) yes
C10 C17 . 1.384(3) yes
C10 H101 . 0.969 no
C11 H111 . 0.969 no
C12 H121 . 0.978 no
C13 C16 . 1.425(3) yes
C14 C20 . 1.358(3) yes
C14 H141 . 0.967 no
C15 C18 . 1.386(3) yes
C15 C25 . 1.385(3) yes
C16 C22 . 1.361(3) yes
C16 H161 . 0.959 no
C17 C24 . 1.379(3) yes
C17 H171 . 0.958 no
C18 C21 . 1.388(3) yes
C18 H181 . 0.958 no
C19 C22 2_555 1.413(3) yes
C19 H191 . 0.970 no
C20 H201 . 0.965 no
C21 C23 . 1.370(4) yes
C21 H211 . 0.963 no
C22 H221 . 0.965 no
C23 C26 . 1.373(4) yes
C23 H231 . 0.961 no
C24 H241 . 0.972 no
C25 C26 . 1.386(4) yes
C25 H251 . 0.955 no
C26 H261 . 0.951 no
